data_7047532
loop_
_publ_author_name
'Davis, Kimberley J.'
'Assadawi, Nawal M. O.'
'Pham, Son Q. T.'
'Birrento, Monica L.'
'Richardson, Christopher'
'Beck, Jennifer L.'
'Willis, Anthony C.'
'Ralph, Stephen F.'

_publ_section_title
;
 Effect of structure variations on the quadruplex DNA binding ability of
 nickel Schiff base complexes.
;
_journal_issue 38
_journal_name_full 'Dalton transactions (Cambridge, England : 2003)'
_journal_page_first 13573
_journal_page_last 13591
_journal_paper_doi 10.1039/c8dt02727g
_journal_volume 47
_journal_year 2018
_chemical_formula_moiety 'C42 H44 N4 Ni O4'
_chemical_formula_sum 'C42 H44 N4 Ni O4'
_chemical_formula_weight 727.55
_space_group_IT_number 14
_space_group_name_Hall '-P 2ybc'
_space_group_name_H-M_alt 'P 1 21/c 1'
_symmetry_cell_setting monoclinic
_symmetry_space_group_name_Hall '-P 2ybc'
_symmetry_space_group_name_H-M 'P 1 21/c 1'
_atom_sites_solution_hydrogens difmap
_atom_sites_solution_primary direct
_audit_creation_date 14-09-05
_audit_creation_method CRYSTALS_ver_14.40
_audit_update_record
;
2018-04-20 deposited with the CCDC.
2018-08-31 downloaded from the CCDC.
;
_cell_angle_alpha 90
_cell_angle_beta 99.3335(14)
_cell_angle_gamma 90
_cell_formula_units_Z 4
_cell_length_a 8.1684(1)
_cell_length_b 20.6438(3)
_cell_length_c 21.0440(3)
_cell_measurement_reflns_used 11492
_cell_measurement_temperature 150
_cell_measurement_theta_max 72
_cell_measurement_theta_min 4
_cell_volume 3501.60(8)
_computing_cell_refinement
;
CrysAlisPro

;
_computing_data_collection
;
CrysAlisPro, Agilent Technologies,
Version 1.171.37.33d (release 23-04-2014 CrysAlis171 .NET)
(compiled Apr 23 2014,17:37:27)
;
_computing_data_reduction
;
CrysAlisPro

;
_computing_molecular_graphics 'PLATON (Spek, 2008)'
_computing_publication_material 'CRYSTALS (Betteridge et al., 2003)'
_computing_structure_refinement 'CRYSTALS (Betteridge et al., 2003)'
_computing_structure_solution 'SIR92 (Altomare et al., 1994)'
_diffrn_ambient_temperature 150
_diffrn_measured_fraction_theta_full 0.998
_diffrn_measured_fraction_theta_max 0.998
_diffrn_measurement_device Area
_diffrn_measurement_device_type 'SuperNova, Dual, Cu at zero, EosS2'
_diffrn_measurement_method \w
_diffrn_radiation_monochromator mirror
_diffrn_radiation_source 'Supernova (Cu) X-ray Source'
_diffrn_radiation_type 'Cu K\a'
_diffrn_radiation_wavelength 1.54180
_diffrn_reflns_av_R_equivalents 0.055
_diffrn_reflns_limit_h_max 10
_diffrn_reflns_limit_h_min -9
_diffrn_reflns_limit_k_max 25
_diffrn_reflns_limit_k_min -24
_diffrn_reflns_limit_l_max 24
_diffrn_reflns_limit_l_min -25
_diffrn_reflns_number 48784
_diffrn_reflns_theta_full 72.018
_diffrn_reflns_theta_max 72.018
_diffrn_reflns_theta_min 3.018
_diffrn_standards_number 0
_exptl_absorpt_coefficient_mu 1.196
_exptl_absorpt_correction_T_max 0.94
_exptl_absorpt_correction_T_min 0.92
_exptl_absorpt_correction_type multi-scan
_exptl_absorpt_process_details
;
CrysAlisPro, Agilent Technologies,
Version 1.171.37.33d (release 23-04-2014 CrysAlis171 .NET)
(compiled Apr 23 2014,17:37:27)
Empirical absorption correction using spherical harmonics,
 implemented in SCALE3 ABSPACK scaling algorithm.
;
_exptl_crystal_colour red
_exptl_crystal_density_diffrn 1.380
_exptl_crystal_density_method 'not measured'
_exptl_crystal_description prism
_exptl_crystal_F_000 1536
_exptl_crystal_size_max 0.207
_exptl_crystal_size_mid 0.095
_exptl_crystal_size_min 0.049
_refine_diff_density_max 0.33
_refine_diff_density_min -0.33
_refine_ls_extinction_method None
_refine_ls_goodness_of_fit_ref 0.9847
_refine_ls_hydrogen_treatment constr
_refine_ls_matrix_type full
_refine_ls_number_parameters 460
_refine_ls_number_reflns 6875
_refine_ls_number_restraints 0
_refine_ls_R_factor_all 0.0428
_refine_ls_R_factor_gt 0.0350
_refine_ls_shift/su_max 0.0022854
_refine_ls_shift/su_mean 0.0000660
_refine_ls_structure_factor_coef Fsqd
_refine_ls_weighting_details
;
 Method= Modified Sheldrick 
 w=1/[\s^2^(F^2^) + ( 0.04P)^2^ + 1.56P] 
 ,where P=(max(Fo^2^,0) + 2Fc^2^)/3 
;
_refine_ls_weighting_scheme calc
_refine_ls_wR_factor_all 0.0906
_refine_ls_wR_factor_gt 0.0848
_refine_ls_wR_factor_ref 0.0906
_reflns_limit_h_max 9
_reflns_limit_h_min -10
_reflns_limit_k_max 25
_reflns_limit_k_min 0
_reflns_limit_l_max 25
_reflns_limit_l_min 0
_reflns_number_gt 5841
_reflns_number_total 6875
_reflns_threshold_expression I>2.0\s(I)
_oxford_diffrn_Wilson_B_factor 2.14
_oxford_diffrn_Wilson_scale 0.10
_oxford_refine_ls_r_factor_ref 0.0428
_oxford_refine_ls_scale 3.41(3)
_oxford_reflns_number_all 6875
_oxford_reflns_threshold_expression_ref I>-10.0\s(I)
_oxford_structure_analysis_title 'Z:\ral1403SN\Tony_ral1403SN_data At 16:53 on'
_cod_data_source_file c8dt02727g2.cif
_cod_data_source_block ral1403SN
_cod_depositor_comments 'Adding full bibliography for 7047528--7047535.cif.'
_cod_original_sg_symbol_Hall '-P 2ybc '
_cod_original_sg_symbol_H-M 'P 1 21/c 1 '
_cod_database_code 7047532

loop_
_symmetry_equiv_pos_as_xyz
x,y,z
-x,-y,-z
-x,y+1/2,-z+1/2
x,-y+1/2,z+1/2

loop_
_atom_site_label
_atom_site_type_symbol
_atom_site_fract_x
_atom_site_fract_y
_atom_site_fract_z
_atom_site_U_iso_or_equiv
_atom_site_occupancy
_atom_site_adp_type
_atom_site_refinement_flags_posn
Ni1 Ni 0.74454(3) 0.500133(12) 0.506800(12) 0.0207 1.0000 Uani .
O1 O 0.81095(14) 0.48552(5) 0.42833(5) 0.0240 1.0000 Uani .
O2 O 0.64894(14) 0.41987(5) 0.49143(5) 0.0245 1.0000 Uani .
O3 O 1.04769(16) 0.52776(6) 0.24089(6) 0.0326 1.0000 Uani .
O4 O 0.36656(15) 0.22652(6) 0.52801(6) 0.0305 1.0000 Uani .
N1 N 0.85238(16) 0.57905(6) 0.52230(6) 0.0214 1.0000 Uani .
N2 N 0.66398(16) 0.51574(6) 0.58343(6) 0.0218 1.0000 Uani .
N3 N 0.94280(18) 0.40984(7) 0.11312(7) 0.0282 1.0000 Uani .
N4 N 0.43875(19) 0.09894(7) 0.41748(7) 0.0301 1.0000 Uani .
C1 C 0.88880(19) 0.52568(8) 0.39599(7) 0.0217 1.0000 Uani .
C2 C 0.9221(2) 0.50542(8) 0.33535(8) 0.0242 1.0000 Uani .
C3 C 1.0055(2) 0.54529(8) 0.29881(8) 0.0262 1.0000 Uani .
C4 C 1.0554(2) 0.60813(8) 0.32012(8) 0.0297 1.0000 Uani .
C5 C 1.0230(2) 0.62833(8) 0.37869(8) 0.0281 1.0000 Uani .
C6 C 0.9421(2) 0.58842(8) 0.41840(8) 0.0237 1.0000 Uani .
C7 C 0.9166(2) 0.61196(8) 0.47909(8) 0.0238 1.0000 Uani .
C8 C 0.8317(2) 0.60674(7) 0.58178(7) 0.0218 1.0000 Uani .
C9 C 0.7108(2) 0.57729(7) 0.61017(7) 0.0221 1.0000 Uani .
C10 C 0.59279(19) 0.47172(8) 0.61476(7) 0.0227 1.0000 Uani .
C11 C 0.5414(2) 0.40948(8) 0.59093(8) 0.0229 1.0000 Uani .
C12 C 0.4564(2) 0.36768(8) 0.62831(8) 0.0260 1.0000 Uani .
C13 C 0.4011(2) 0.30790(8) 0.60738(8) 0.0272 1.0000 Uani .
C14 C 0.4278(2) 0.28647(8) 0.54613(8) 0.0247 1.0000 Uani .
C15 C 0.5105(2) 0.32506(8) 0.50811(8) 0.0243 1.0000 Uani .
C16 C 0.57039(19) 0.38695(7) 0.52963(7) 0.0217 1.0000 Uani .
C17 C 0.9298(2) 0.65928(8) 0.61373(8) 0.0237 1.0000 Uani .
C18 C 1.0870(2) 0.67666(8) 0.59880(8) 0.0269 1.0000 Uani .
C19 C 1.1751(2) 0.72753(9) 0.63025(9) 0.0320 1.0000 Uani .
C20 C 1.1121(2) 0.76141(9) 0.67813(9) 0.0367 1.0000 Uani .
C21 C 0.9658(2) 0.74230(9) 0.69653(9) 0.0324 1.0000 Uani .
C22 C 0.8722(2) 0.69025(8) 0.66619(8) 0.0249 1.0000 Uani .
C23 C 0.7199(2) 0.66777(8) 0.68694(8) 0.0248 1.0000 Uani .
C24 C 0.6491(2) 0.70112(8) 0.73452(8) 0.0296 1.0000 Uani .
C25 C 0.5041(2) 0.68103(9) 0.75326(9) 0.0332 1.0000 Uani .
C26 C 0.4187(2) 0.62830(8) 0.72241(8) 0.0300 1.0000 Uani .
C27 C 0.4826(2) 0.59424(8) 0.67578(8) 0.0263 1.0000 Uani .
C28 C 0.6384(2) 0.61120(8) 0.65914(7) 0.0231 1.0000 Uani .
C29 C 0.9925(2) 0.46497(8) 0.21759(8) 0.0286 1.0000 Uani .
C30 C 1.0525(2) 0.45401(9) 0.15384(9) 0.0340 1.0000 Uani .
C31 C 1.0001(3) 0.40207(10) 0.05104(9) 0.0385 1.0000 Uani .
C32 C 0.8858(3) 0.35820(10) 0.00576(9) 0.0416 1.0000 Uani .
C33 C 0.8722(3) 0.29249(10) 0.03704(10) 0.0396 1.0000 Uani .
C34 C 0.8144(3) 0.30187(9) 0.10185(10) 0.0384 1.0000 Uani .
C35 C 0.9329(2) 0.34642(9) 0.14408(9) 0.0330 1.0000 Uani .
C36 C 0.4029(2) 0.20360(8) 0.46741(9) 0.0309 1.0000 Uani .
C37 C 0.3387(2) 0.13488(9) 0.45704(10) 0.0356 1.0000 Uani .
C38 C 0.3794(3) 0.03196(9) 0.40883(10) 0.0399 1.0000 Uani .
C39 C 0.4915(3) -0.00795(10) 0.37268(11) 0.0465 1.0000 Uani .
C40 C 0.5086(3) 0.02302(10) 0.30857(10) 0.0428 1.0000 Uani .
C41 C 0.5602(3) 0.09338(10) 0.31864(9) 0.0421 1.0000 Uani .
C42 C 0.4405(3) 0.12904(9) 0.35433(9) 0.0378 1.0000 Uani .
H21 H 0.8891 0.4637 0.3208 0.0286 1.0000 Uiso R
H41 H 1.1116 0.6355 0.2949 0.0360 1.0000 Uiso R
H51 H 1.0550 0.6700 0.3923 0.0339 1.0000 Uiso R
H71 H 0.9473 0.6549 0.4893 0.0288 1.0000 Uiso R
H101 H 0.5772 0.4815 0.6572 0.0263 1.0000 Uiso R
H121 H 0.4370 0.3828 0.6688 0.0303 1.0000 Uiso R
H131 H 0.3411 0.2810 0.6325 0.0336 1.0000 Uiso R
H151 H 0.5293 0.3118 0.4671 0.0280 1.0000 Uiso R
H181 H 1.1345 0.6527 0.5694 0.0316 1.0000 Uiso R
H191 H 1.2789 0.7381 0.6198 0.0374 1.0000 Uiso R
H201 H 1.1700 0.7965 0.6984 0.0436 1.0000 Uiso R
H211 H 0.9284 0.7645 0.7314 0.0390 1.0000 Uiso R
H241 H 0.7020 0.7383 0.7533 0.0347 1.0000 Uiso R
H251 H 0.4608 0.7032 0.7861 0.0405 1.0000 Uiso R
H261 H 0.3125 0.6169 0.7328 0.0358 1.0000 Uiso R
H271 H 0.4206 0.5610 0.6537 0.0318 1.0000 Uiso R
H291 H 1.0347 0.4323 0.2490 0.0338 1.0000 Uiso R
H292 H 0.8707 0.4642 0.2108 0.0330 1.0000 Uiso R
H301 H 1.0501 0.4957 0.1321 0.0401 1.0000 Uiso R
H302 H 1.1671 0.4375 0.1617 0.0411 1.0000 Uiso R
H311 H 1.0045 0.4453 0.0325 0.0457 1.0000 Uiso R
H312 H 1.1148 0.3826 0.0585 0.0457 1.0000 Uiso R
H321 H 0.9299 0.3535 -0.0345 0.0516 1.0000 Uiso R
H322 H 0.7767 0.3789 -0.0038 0.0495 1.0000 Uiso R
H331 H 0.9822 0.2724 0.0438 0.0477 1.0000 Uiso R
H332 H 0.7956 0.2638 0.0084 0.0488 1.0000 Uiso R
H341 H 0.7040 0.3228 0.0946 0.0453 1.0000 Uiso R
H342 H 0.8069 0.2593 0.1246 0.0467 1.0000 Uiso R
H351 H 1.0461 0.3263 0.1523 0.0393 1.0000 Uiso R
H352 H 0.8927 0.3528 0.1851 0.0399 1.0000 Uiso R
H361 H 0.5251 0.2034 0.4689 0.0356 1.0000 Uiso R
H362 H 0.3497 0.2318 0.4326 0.0367 1.0000 Uiso R
H371 H 0.3488 0.1134 0.4986 0.0433 1.0000 Uiso R
H372 H 0.2204 0.1356 0.4368 0.0434 1.0000 Uiso R
H381 H 0.3803 0.0132 0.4521 0.0474 1.0000 Uiso R
H382 H 0.2624 0.0320 0.3848 0.0478 1.0000 Uiso R
H391 H 0.6015 -0.0098 0.3996 0.0552 1.0000 Uiso R
H392 H 0.4468 -0.0524 0.3663 0.0562 1.0000 Uiso R
H401 H 0.5896 -0.0011 0.2878 0.0518 1.0000 Uiso R
H402 H 0.4013 0.0217 0.2799 0.0500 1.0000 Uiso R
H411 H 0.6730 0.0952 0.3443 0.0504 1.0000 Uiso R
H412 H 0.5625 0.1149 0.2766 0.0507 1.0000 Uiso R
H421 H 0.4755 0.1733 0.3608 0.0455 1.0000 Uiso R
H422 H 0.3259 0.1297 0.3292 0.0445 1.0000 Uiso R

loop_
_atom_site_aniso_label
_atom_site_aniso_U_11
_atom_site_aniso_U_22
_atom_site_aniso_U_33
_atom_site_aniso_U_23
_atom_site_aniso_U_13
_atom_site_aniso_U_12
Ni1 0.02293(15) 0.01863(14) 0.02097(14) -0.00248(10) 0.00491(10) -0.00107(10)
O1 0.0269(6) 0.0227(5) 0.0235(6) -0.0027(4) 0.0072(4) -0.0031(4)
O2 0.0288(6) 0.0216(5) 0.0244(6) -0.0020(4) 0.0081(4) -0.0025(4)
O3 0.0391(7) 0.0332(7) 0.0287(6) -0.0056(5) 0.0157(5) -0.0084(5)
O4 0.0374(7) 0.0221(6) 0.0343(7) -0.0049(5) 0.0131(5) -0.0057(5)
N1 0.0219(7) 0.0213(6) 0.0208(6) -0.0019(5) 0.0026(5) 0.0014(5)
N2 0.0217(6) 0.0198(6) 0.0232(7) -0.0015(5) 0.0017(5) 0.0002(5)
N3 0.0333(8) 0.0283(7) 0.0250(7) -0.0019(6) 0.0110(6) -0.0014(6)
N4 0.0346(8) 0.0246(7) 0.0332(8) -0.0053(6) 0.0119(6) -0.0058(6)
C1 0.0195(7) 0.0225(8) 0.0228(8) 0.0011(6) 0.0027(6) 0.0013(6)
C2 0.0250(8) 0.0222(8) 0.0257(8) -0.0033(6) 0.0049(6) -0.0015(6)
C3 0.0273(8) 0.0299(9) 0.0221(8) -0.0018(6) 0.0058(6) 0.0001(7)
C4 0.0343(9) 0.0279(9) 0.0284(9) 0.0015(7) 0.0096(7) -0.0058(7)
C5 0.0341(9) 0.0225(8) 0.0282(8) -0.0001(6) 0.0064(7) -0.0051(7)
C6 0.0244(8) 0.0224(8) 0.0242(8) -0.0002(6) 0.0032(6) -0.0002(6)
C7 0.0251(8) 0.0204(7) 0.0254(8) -0.0013(6) 0.0025(6) -0.0009(6)
C8 0.0248(8) 0.0197(7) 0.0203(7) -0.0005(6) 0.0021(6) 0.0024(6)
C9 0.0249(8) 0.0201(7) 0.0203(7) -0.0016(6) 0.0006(6) 0.0007(6)
C10 0.0235(8) 0.0237(8) 0.0209(7) -0.0006(6) 0.0035(6) 0.0016(6)
C11 0.0240(8) 0.0212(7) 0.0231(8) 0.0002(6) 0.0023(6) 0.0006(6)
C12 0.0302(9) 0.0260(8) 0.0225(8) 0.0004(6) 0.0059(6) 0.0021(6)
C13 0.0310(9) 0.0236(8) 0.0280(8) 0.0034(6) 0.0081(7) -0.0007(6)
C14 0.0256(8) 0.0184(7) 0.0300(8) -0.0003(6) 0.0042(6) 0.0013(6)
C15 0.0263(8) 0.0219(8) 0.0254(8) -0.0019(6) 0.0065(6) 0.0005(6)
C16 0.0211(7) 0.0198(7) 0.0241(8) 0.0003(6) 0.0033(6) 0.0011(6)
C17 0.0278(8) 0.0212(7) 0.0214(7) -0.0001(6) 0.0017(6) -0.0002(6)
C18 0.0310(9) 0.0262(8) 0.0237(8) -0.0013(6) 0.0049(6) -0.0035(7)
C19 0.0331(9) 0.0329(9) 0.0308(9) -0.0013(7) 0.0069(7) -0.0091(7)
C20 0.0439(11) 0.0320(9) 0.0348(10) -0.0094(8) 0.0077(8) -0.0146(8)
C21 0.0405(10) 0.0282(9) 0.0296(9) -0.0074(7) 0.0090(7) -0.0064(7)
C22 0.0287(8) 0.0231(8) 0.0224(8) -0.0004(6) 0.0026(6) -0.0011(6)
C23 0.0291(8) 0.0225(8) 0.0223(8) -0.0006(6) 0.0029(6) 0.0002(6)
C24 0.0349(9) 0.0265(8) 0.0272(9) -0.0068(7) 0.0048(7) -0.0027(7)
C25 0.0381(10) 0.0342(9) 0.0293(9) -0.0084(7) 0.0115(7) 0.0005(8)
C26 0.0297(9) 0.0307(9) 0.0317(9) -0.0028(7) 0.0106(7) -0.0009(7)
C27 0.0289(8) 0.0241(8) 0.0258(8) -0.0027(6) 0.0044(6) -0.0021(6)
C28 0.0271(8) 0.0215(7) 0.0203(7) 0.0007(6) 0.0031(6) 0.0013(6)
C29 0.0314(9) 0.0291(9) 0.0274(8) -0.0045(7) 0.0113(7) -0.0027(7)
C30 0.0347(10) 0.0394(10) 0.0312(9) -0.0074(8) 0.0149(7) -0.0073(8)
C31 0.0501(12) 0.0411(10) 0.0279(9) -0.0046(8) 0.0170(8) -0.0078(9)
C32 0.0476(12) 0.0481(12) 0.0301(10) -0.0068(8) 0.0089(8) -0.0024(9)
C33 0.0401(11) 0.0380(10) 0.0420(11) -0.0138(8) 0.0107(8) -0.0010(8)
C34 0.0429(11) 0.0298(9) 0.0456(11) -0.0054(8) 0.0164(9) -0.0022(8)
C35 0.0400(10) 0.0297(9) 0.0316(9) 0.0013(7) 0.0133(8) 0.0040(7)
C36 0.0372(10) 0.0249(8) 0.0322(9) -0.0047(7) 0.0106(7) -0.0041(7)
C37 0.0375(10) 0.0269(9) 0.0458(11) -0.0086(8) 0.0173(8) -0.0077(7)
C38 0.0480(12) 0.0271(9) 0.0483(12) -0.0076(8) 0.0187(9) -0.0082(8)
C39 0.0562(13) 0.0333(10) 0.0530(13) -0.0092(9) 0.0177(10) 0.0030(9)
C40 0.0423(11) 0.0462(12) 0.0404(11) -0.0160(9) 0.0087(9) 0.0011(9)
C41 0.0471(12) 0.0515(12) 0.0292(10) -0.0068(8) 0.0107(8) -0.0096(9)
C42 0.0471(11) 0.0324(9) 0.0340(10) -0.0028(8) 0.0072(8) -0.0062(8)

loop_
_atom_type_symbol
_atom_type_scat_dispersion_real
_atom_type_scat_dispersion_imag
_atom_type_scat_Cromer_Mann_a1
_atom_type_scat_Cromer_Mann_b1
_atom_type_scat_Cromer_Mann_a2
_atom_type_scat_Cromer_Mann_b2
_atom_type_scat_Cromer_Mann_a3
_atom_type_scat_Cromer_Mann_b3
_atom_type_scat_Cromer_Mann_a4
_atom_type_scat_Cromer_Mann_b4
_atom_type_scat_Cromer_Mann_c
_atom_type_scat_source
C 0.0181 0.0091 2.3100 20.8439 1.0200 10.2075 1.5886 0.5687 0.8650 51.6512 0.2156 'International Tables Vol C 4.2.6.8 and 6.1.1.4'
H 0.0000 0.0000 0.4930 10.5109 0.3229 26.1257 0.1402 3.1424 0.0408 57.7998 0.0030 'International Tables Vol C 4.2.6.8 and 6.1.1.4'
N 0.0311 0.0180 12.2126 0.0057 3.1322 9.8933 2.0125 28.9975 1.1663 0.5826 -11.5290 'International Tables Vol C 4.2.6.8 and 6.1.1.4'
Ni -3.0029 0.5091 12.8376 3.8785 7.2920 0.2565 4.4438 12.1763 2.3800 66.3421 1.0341 'International Tables Vol C 4.2.6.8 and 6.1.1.4'
O 0.0492 0.0322 3.0485 13.2771 2.2868 5.7011 1.5463 0.3239 0.8670 32.9089 0.2508 'International Tables Vol C 4.2.6.8 and 6.1.1.4'

loop_
_geom_angle_atom_site_label_1
_geom_angle_atom_site_label_2
_geom_angle_atom_site_label_3
_geom_angle
_geom_angle_publ_flag
O1 Ni1 O2 82.72(5) yes
O1 Ni1 N1 95.78(5) yes
O2 Ni1 N1 176.84(5) yes
O1 Ni1 N2 176.43(5) yes
O2 Ni1 N2 96.22(5) yes
N1 Ni1 N2 85.43(6) yes
Ni1 O1 C1 127.11(10) yes
Ni1 O2 C16 126.97(10) yes
C3 O3 C29 115.70(13) yes
C14 O4 C36 115.31(13) yes
Ni1 N1 C7 124.40(11) yes
Ni1 N1 C8 112.95(10) yes
C7 N1 C8 121.63(14) yes
Ni1 N2 C9 112.82(10) yes
Ni1 N2 C10 124.17(11) yes
C9 N2 C10 122.30(14) yes
C30 N3 C31 109.77(14) yes
C30 N3 C35 111.68(15) yes
C31 N3 C35 110.24(14) yes
C37 N4 C38 110.21(14) yes
C37 N4 C42 112.91(15) yes
C38 N4 C42 109.75(15) yes
O1 C1 C2 117.80(14) yes
O1 C1 C6 123.76(14) yes
C2 C1 C6 118.44(14) yes
C1 C2 C3 120.84(15) yes
C1 C2 H21 118.6 no
C3 C2 H21 120.5 no
C2 C3 O3 123.87(15) yes
C2 C3 C4 120.97(15) yes
O3 C3 C4 115.16(14) yes
C3 C4 C5 118.61(15) yes
C3 C4 H41 120.8 no
C5 C4 H41 120.5 no
C4 C5 C6 122.24(16) yes
C4 C5 H51 118.3 no
C6 C5 H51 119.5 no
C1 C6 C5 118.86(15) yes
C1 C6 C7 122.04(15) yes
C5 C6 C7 119.10(15) yes
C6 C7 N1 125.68(15) yes
C6 C7 H71 117.4 no
N1 C7 H71 116.9 no
N1 C8 C9 113.81(14) yes
N1 C8 C17 125.36(14) yes
C9 C8 C17 120.77(14) yes
N2 C9 C8 112.98(14) yes
N2 C9 C28 126.92(14) yes
C8 C9 C28 119.99(14) yes
N2 C10 C11 125.42(15) yes
N2 C10 H101 117.8 no
C11 C10 H101 116.8 no
C10 C11 C12 119.82(14) yes
C10 C11 C16 122.16(14) yes
C12 C11 C16 118.01(14) yes
C11 C12 C13 122.47(15) yes
C11 C12 H121 117.8 no
C13 C12 H121 119.7 no
C12 C13 C14 119.10(15) yes
C12 C13 H131 121.4 no
C14 C13 H131 119.5 no
C13 C14 O4 115.76(14) yes
C13 C14 C15 120.69(15) yes
O4 C14 C15 123.55(15) yes
C14 C15 C16 120.76(15) yes
C14 C15 H151 122.1 no
C16 C15 H151 117.2 no
C11 C16 C15 118.95(14) yes
C11 C16 O2 124.05(14) yes
C15 C16 O2 117.00(14) yes
C8 C17 C18 122.68(15) yes
C8 C17 C22 118.05(15) yes
C18 C17 C22 119.00(15) yes
C17 C18 C19 120.46(16) yes
C17 C18 H181 120.4 no
C19 C18 H181 119.1 no
C18 C19 C20 120.31(17) yes
C18 C19 H191 119.1 no
C20 C19 H191 120.6 no
C19 C20 C21 120.05(16) yes
C19 C20 H201 120.2 no
C21 C20 H201 119.7 no
C20 C21 C22 121.62(16) yes
C20 C21 H211 118.7 no
C22 C21 H211 119.7 no
C17 C22 C21 118.11(15) yes
C17 C22 C23 119.70(14) yes
C21 C22 C23 122.19(15) yes
C22 C23 C24 121.59(15) yes
C22 C23 C28 120.21(14) yes
C24 C23 C28 118.20(15) yes
C23 C24 C25 121.88(16) yes
C23 C24 H241 119.0 no
C25 C24 H241 119.2 no
C24 C25 C26 119.46(16) yes
C24 C25 H251 120.5 no
C26 C25 H251 120.0 no
C25 C26 C27 120.75(16) yes
C25 C26 H261 119.2 no
C27 C26 H261 120.0 no
C26 C27 C28 120.62(15) yes
C26 C27 H271 119.6 no
C28 C27 H271 119.8 no
C9 C28 C23 118.10(14) yes
C9 C28 C27 122.87(15) yes
C23 C28 C27 118.73(14) yes
O3 C29 C30 107.98(13) yes
O3 C29 H291 109.8 no
C30 C29 H291 111.7 no
O3 C29 H292 108.6 no
C30 C29 H292 109.5 no
H291 C29 H292 109.2 no
C29 C30 N3 110.96(14) yes
C29 C30 H301 107.4 no
N3 C30 H301 108.3 no
C29 C30 H302 109.7 no
N3 C30 H302 111.1 no
H301 C30 H302 109.3 no
N3 C31 C32 111.82(16) yes
N3 C31 H311 107.0 no
C32 C31 H311 110.7 no
N3 C31 H312 109.1 no
C32 C31 H312 108.7 no
H311 C31 H312 109.4 no
C31 C32 C33 109.93(17) yes
C31 C32 H321 109.1 no
C33 C32 H321 110.5 no
C31 C32 H322 108.3 no
C33 C32 H322 110.6 no
H321 C32 H322 108.4 no
C32 C33 C34 109.20(15) yes
C32 C33 H331 108.1 no
C34 C33 H331 109.5 no
C32 C33 H332 110.7 no
C34 C33 H332 111.3 no
H331 C33 H332 108.0 no
C33 C34 C35 109.89(16) yes
C33 C34 H341 108.9 no
C35 C34 H341 107.8 no
C33 C34 H342 111.5 no
C35 C34 H342 109.4 no
H341 C34 H342 109.3 no
C34 C35 N3 110.87(15) yes
C34 C35 H351 109.5 no
N3 C35 H351 109.3 no
C34 C35 H352 108.9 no
N3 C35 H352 108.7 no
H351 C35 H352 109.6 no
O4 C36 C37 108.65(14) yes
O4 C36 H361 108.9 no
C37 C36 H361 108.9 no
O4 C36 H362 109.7 no
C37 C36 H362 110.4 no
H361 C36 H362 110.3 no
C36 C37 N4 110.18(14) yes
C36 C37 H371 108.7 no
N4 C37 H371 107.9 no
C36 C37 H372 109.7 no
N4 C37 H372 111.1 no
H371 C37 H372 109.2 no
N4 C38 C39 111.00(16) yes
N4 C38 H381 107.6 no
C39 C38 H381 109.4 no
N4 C38 H382 109.2 no
C39 C38 H382 110.4 no
H381 C38 H382 109.1 no
C38 C39 C40 111.41(18) yes
C38 C39 H391 107.5 no
C40 C39 H391 108.7 no
C38 C39 H392 109.3 no
C40 C39 H392 110.8 no
H391 C39 H392 109.0 no
C39 C40 C41 110.00(16) yes
C39 C40 H401 110.3 no
C41 C40 H401 110.8 no
C39 C40 H402 109.4 no
C41 C40 H402 108.3 no
H401 C40 H402 108.0 no
C40 C41 C42 110.30(16) yes
C40 C41 H411 108.9 no
C42 C41 H411 109.3 no
C40 C41 H412 110.4 no
C42 C41 H412 109.3 no
H411 C41 H412 108.6 no
C41 C42 N4 110.13(16) yes
C41 C42 H421 109.3 no
N4 C42 H421 108.7 no
C41 C42 H422 111.6 no
N4 C42 H422 109.9 no
H421 C42 H422 107.1 no

loop_
_geom_bond_atom_site_label_1
_geom_bond_atom_site_label_2
_geom_bond_distance
_geom_bond_publ_flag
Ni1 O1 1.8447(11) yes
Ni1 O2 1.8378(11) yes
Ni1 N1 1.8557(13) yes
Ni1 N2 1.8659(13) yes
O1 C1 1.3019(19) yes
O2 C16 1.2989(19) yes
O3 C3 1.3678(19) yes
O3 C29 1.432(2) yes
O4 C14 1.3659(19) yes
O4 C36 1.435(2) yes
N1 C7 1.311(2) yes
N1 C8 1.4109(19) yes
N2 C9 1.4168(19) yes
N2 C10 1.313(2) yes
N3 C30 1.456(2) yes
N3 C31 1.466(2) yes
N3 C35 1.470(2) yes
N4 C37 1.460(2) yes
N4 C38 1.467(2) yes
N4 C42 1.469(2) yes
C1 C2 1.411(2) yes
C1 C6 1.423(2) yes
C2 C3 1.379(2) yes
C2 H21 0.940 no
C3 C4 1.411(2) yes
C4 C5 1.367(2) yes
C4 H41 0.943 no
C5 C6 1.411(2) yes
C5 H51 0.932 no
C6 C7 1.413(2) yes
C7 H71 0.936 no
C8 C9 1.376(2) yes
C8 C17 1.447(2) yes
C9 C28 1.449(2) yes
C10 C11 1.418(2) yes
C10 H101 0.944 no
C11 C12 1.422(2) yes
C11 C16 1.427(2) yes
C12 C13 1.363(2) yes
C12 H121 0.945 no
C13 C14 1.413(2) yes
C13 H131 0.955 no
C14 C15 1.381(2) yes
C15 C16 1.416(2) yes
C15 H151 0.942 no
C17 C18 1.417(2) yes
C17 C22 1.420(2) yes
C18 C19 1.380(2) yes
C18 H181 0.925 no
C19 C20 1.392(3) yes
C19 H191 0.936 no
C20 C21 1.373(3) yes
C20 H201 0.930 no
C21 C22 1.410(2) yes
C21 H211 0.956 no
C22 C23 1.459(2) yes
C23 C24 1.414(2) yes
C23 C28 1.423(2) yes
C24 C25 1.372(3) yes
C24 H241 0.936 no
C25 C26 1.395(2) yes
C25 H251 0.944 no
C26 C27 1.377(2) yes
C26 H261 0.958 no
C27 C28 1.417(2) yes
C27 H271 0.931 no
C29 C30 1.518(2) yes
C29 H291 0.967 no
C29 H292 0.982 no
C30 H301 0.973 no
C30 H302 0.985 no
C31 C32 1.520(3) yes
C31 H311 0.978 no
C31 H312 1.008 no
C32 C33 1.520(3) yes
C32 H321 0.977 no
C32 H322 0.980 no
C33 C34 1.526(3) yes
C33 H331 0.979 no
C33 H332 0.992 no
C34 C35 1.515(3) yes
C34 H341 0.989 no
C34 H342 1.008 no
C35 H351 1.003 no
C35 H352 0.982 no
C36 C37 1.516(2) yes
C36 H361 0.994 no
C36 H362 0.980 no
C37 H371 0.972 no
C37 H372 0.990 no
C38 C39 1.524(3) yes
C38 H381 0.988 no
C38 H382 1.006 no
C39 C40 1.520(3) yes
C39 H391 0.983 no
C39 H392 0.988 no
C40 C41 1.518(3) yes
C40 H401 0.986 no
C40 H402 0.980 no
C41 C42 1.517(3) yes
C41 H411 0.990 no
C41 H412 0.994 no
C42 H421 0.960 no
C42 H422 0.998 no

loop_
_geom_contact_atom_site_label_1
_geom_contact_atom_site_label_2
_geom_contact_distance
_geom_contact_site_symmetry_2
_geom_contact_publ_flag
Ni1 Ni1 3.9587(4) 2_666 no
Ni1 Ni1 4.2293(4) 2_766 no
Ni1 O1 3.6779(12) 2_766 no
Ni1 O2 3.6191(12) 2_666 no
Ni1 N1 3.8134(13) 2_766 no
Ni1 N2 3.5767(13) 2_666 no
Ni1 C1 3.3840(16) 2_766 no
Ni1 C2 3.9406(17) 2_766 no
Ni1 C5 3.8680(17) 2_766 no
Ni1 C6 3.3263(17) 2_766 no
Ni1 C7 3.5830(17) 2_766 no
Ni1 C10 3.4911(15) 2_666 no
Ni1 C11 3.4072(17) 2_666 no
Ni1 C16 3.4640(15) 2_666 no
O1 O2 2.4334(15) . no
O1 N1 2.7452(16) . no
O1 C7 2.898(2) . no
O1 N1 3.0810(17) 2_766 no
O1 C7 3.375(2) 2_766 no
O1 C10 3.3923(19) 2_666 no
O1 C27 3.400(2) 2_666 no
O2 C9 3.3424(19) 2_666 no
O2 C10 2.9117(18) . no
O2 N2 2.7574(16) . no
O2 N2 3.0783(17) 2_666 no
N1 N2 2.5246(18) . no
N1 C1 2.9367(19) . no
N1 C9 2.335(2) . no
N1 C1 3.305(2) 2_766 no
N2 C16 2.9418(19) . no
N2 C8 2.329(2) . no
N2 C16 3.4473(19) 2_666 no
C1 C8 3.544(2) 2_766 no
C1 C12 3.548(2) 2_666 no
C2 C8 3.363(2) 2_766 no
C2 C9 3.479(2) 2_766 no
C3 C10 3.502(2) 2_766 no
C4 C11 3.533(2) 2_766 no
C4 C10 3.402(2) 2_766 no
C5 C11 3.597(2) 2_766 no
C5 C16 3.574(2) 2_766 no
C6 C13 3.499(2) 2_666 no
C6 C12 3.368(2) 2_666 no
C7 C18 2.988(2) . no
C7 C12 3.512(2) 2_666 no
C7 C13 3.354(2) 2_666 no
C7 C14 3.480(2) 2_666 no
C8 C15 3.415(2) 2_666 no
C9 C16 3.505(2) 2_666 no
C9 C15 3.474(2) 2_666 no
C10 C27 3.038(2) . no
C18 C26 3.580(2) 1_655 no
C19 C25 3.548(3) 1_655 no
C19 C26 3.266(2) 1_655 no

loop_
_geom_torsion_atom_site_label_1
_geom_torsion_atom_site_label_2
_geom_torsion_atom_site_label_3
_geom_torsion_atom_site_label_4
_geom_torsion
_geom_torsion_publ_flag
O2 Ni1 O1 C1 175.00(13) no
N1 Ni1 O1 C1 -7.81(13) no
O1 Ni1 O2 C16 176.52(13) no
N2 Ni1 O2 C16 -6.91(13) no
O1 Ni1 N1 C7 12.28(14) no
O1 Ni1 N1 C8 -179.13(10) no
N2 Ni1 N1 C7 -164.34(14) no
N2 Ni1 N1 C8 4.25(11) no
O2 Ni1 N2 C9 -178.31(10) no
O2 Ni1 N2 C10 11.21(13) no
N1 Ni1 N2 C9 4.40(11) no
N1 Ni1 N2 C10 -166.09(13) no
Ni1 O1 C1 C2 -177.50(11) no
Ni1 O1 C1 C6 2.7(2) no
Ni1 O2 C16 C11 1.7(2) no
Ni1 O2 C16 C15 -178.43(11) no
C29 O3 C3 C2 2.9(2) no
C29 O3 C3 C4 -177.82(14) no
C3 O3 C29 C30 -179.30(14) no
C36 O4 C14 C13 -176.45(14) no
C36 O4 C14 C15 3.8(2) no
C14 O4 C36 C37 175.54(14) no
Ni1 N1 C7 C6 -12.4(2) no
C8 N1 C7 C6 179.98(16) no
Ni1 N1 C8 C9 -12.40(17) no
Ni1 N1 C8 C17 164.88(13) no
C7 N1 C8 C9 156.54(15) no
C7 N1 C8 C17 -26.2(2) no
Ni1 N2 C9 C8 -12.39(16) no
Ni1 N2 C9 C28 163.62(13) no
C10 N2 C9 C8 158.30(15) no
C10 N2 C9 C28 -25.7(2) no
Ni1 N2 C10 C11 -11.0(2) no
C9 N2 C10 C11 179.44(15) no
C31 N3 C30 C29 177.88(15) no
C35 N3 C30 C29 -59.55(18) no
C30 N3 C31 C32 -177.93(16) no
C35 N3 C31 C32 58.6(2) no
C30 N3 C35 C34 178.33(15) no
C31 N3 C35 C34 -59.4(2) no
C38 N4 C37 C36 178.53(15) no
C42 N4 C37 C36 -58.3(2) no
C37 N4 C38 C39 -175.01(16) no
C42 N4 C38 C39 60.0(2) no
C37 N4 C42 C41 174.17(16) no
C38 N4 C42 C41 -62.5(2) no
O1 C1 C2 C3 -179.38(15) no
C6 C1 C2 C3 0.5(2) no
O1 C1 C6 C5 -178.90(15) no
O1 C1 C6 C7 1.1(3) no
C2 C1 C6 C5 1.3(2) no
C2 C1 C6 C7 -178.74(15) no
C1 C2 C3 O3 177.27(15) no
C1 C2 C3 C4 -1.9(3) no
O3 C3 C4 C5 -177.69(15) no
C2 C3 C4 C5 1.6(2) no
C3 C4 C5 C6 0.2(2) no
C4 C5 C6 C1 -1.6(2) no
C4 C5 C6 C7 178.37(16) no
C1 C6 C7 N1 4.2(3) no
C5 C6 C7 N1 -175.79(16) no
N1 C8 C9 N2 15.95(19) no
N1 C8 C9 C28 -160.36(14) no
C17 C8 C9 N2 -161.47(14) no
C17 C8 C9 C28 22.2(2) no
N1 C8 C17 C18 -18.8(2) no
N1 C8 C17 C22 167.34(15) no
C9 C8 C17 C18 158.34(16) no
C9 C8 C17 C22 -15.6(2) no
N2 C9 C28 C23 170.15(15) no
N2 C9 C28 C27 -16.2(2) no
C8 C9 C28 C23 -14.1(2) no
C8 C9 C28 C27 159.52(16) no
N2 C10 C11 C12 -176.18(15) no
N2 C10 C11 C16 3.1(3) no
C10 C11 C12 C13 178.64(16) no
C16 C11 C12 C13 -0.7(2) no
C10 C11 C16 O2 2.0(3) no
C10 C11 C16 C15 -177.89(15) no
C12 C11 C16 O2 -178.74(15) no
C12 C11 C16 C15 1.4(2) no
C11 C12 C13 C14 -0.4(3) no
C12 C13 C14 O4 -178.97(15) no
C12 C13 C14 C15 0.8(2) no
O4 C14 C15 C16 179.72(15) no
C13 C14 C15 C16 0.0(3) no
C14 C15 C16 O2 179.04(15) no
C14 C15 C16 C11 -1.1(2) no
C8 C17 C18 C19 179.43(16) no
C22 C17 C18 C19 -6.7(2) no
C8 C17 C22 C21 -178.73(15) no
C8 C17 C22 C23 1.2(2) no
C18 C17 C22 C21 7.2(2) no
C18 C17 C22 C23 -172.92(15) no
C17 C18 C19 C20 1.5(3) no
C18 C19 C20 C21 3.3(3) no
C19 C20 C21 C22 -2.7(3) no
C20 C21 C22 C17 -2.6(3) no
C20 C21 C22 C23 177.51(17) no
C17 C22 C23 C24 -173.55(16) no
C17 C22 C23 C28 6.2(2) no
C21 C22 C23 C24 6.4(3) no
C21 C22 C23 C28 -173.83(16) no
C22 C23 C24 C25 178.59(16) no
C28 C23 C24 C25 -1.2(2) no
C22 C23 C28 C9 -0.1(2) no
C22 C23 C28 C27 -173.97(15) no
C24 C23 C28 C9 179.71(14) no
C24 C23 C28 C27 5.8(2) no
C23 C24 C25 C26 -3.4(3) no
C24 C25 C26 C27 3.4(3) no
C25 C26 C27 C28 1.4(3) no
C26 C27 C28 C9 -179.57(15) no
C26 C27 C28 C23 -6.0(2) no
O3 C29 C30 N3 -152.41(14) no
N3 C31 C32 C33 -57.3(2) no
C31 C32 C33 C34 55.7(3) no
C32 C33 C34 C35 -56.9(2) no
C33 C34 C35 N3 59.1(2) no
O4 C36 C37 N4 -151.17(14) no
N4 C38 C39 C40 -55.4(2) no
C38 C39 C40 C41 52.2(3) no
C39 C40 C41 C42 -54.4(2) no
C40 C41 C42 N4 59.9(2) no
